data_4516069
loop_
_publ_author_name
'Peng, Yan'
'Mereacre, Valeriu'
'Anson, Christopher E.'
'Powell, Annie K.'

_publ_section_title
;
 Butterfly M<sub>2</sub><sup>III</sup>Er<sub>2</sub> (M<sup>III</sup> = Fe
 and Al) SMMs: Synthesis, Characterization, and Magnetic Properties.
;
_journal_issue 6
_journal_name_full 'ACS omega'
_journal_page_first 6360
_journal_page_last 6368
_journal_paper_doi 10.1021/acsomega.8b00550
_journal_volume 3
_journal_year 2018
_chemical_formula_moiety 'C68 H72 Er2 Fe2 N4 O18, 2(C2 H3 N)'
_chemical_formula_sum 'C72 H78 Er2 Fe2 N6 O18'
_chemical_formula_weight 1761.62
_space_group_crystal_system monoclinic
_space_group_IT_number 15
_space_group_name_Hall '-C 2yc'
_space_group_name_H-M_alt 'C 1 2/c 1'
_atom_sites_solution_hydrogens mixed
_atom_sites_solution_primary 'dual space'
_atom_sites_solution_secondary difmap
_audit_creation_date 2018-01-24
_audit_creation_method
;
Olex2 1.2
(compiled 2017.08.10 svn.r3458 for OlexSys, GUI svn.r5381)
;
_cell_angle_alpha 90
_cell_angle_beta 94.926(2)
_cell_angle_gamma 90
_cell_formula_units_Z 4
_cell_length_a 28.6269(7)
_cell_length_b 10.5683(3)
_cell_length_c 24.3695(5)
_cell_measurement_reflns_used 16610
_cell_measurement_temperature 180(2)
_cell_measurement_theta_max 28.7520
_cell_measurement_theta_min 2.6830
_cell_volume 7345.5(3)
_computing_cell_refinement
;
CrysAlisPro, Agilent Technologies,
Version 1.171.37.34 (release 22-05-2014 CrysAlis171 .NET)
(compiled May 22 2014,16:03:01)
;
_computing_data_collection
;
CrysAlisPro, Agilent Technologies,
Version 1.171.37.34 (release 22-05-2014 CrysAlis171 .NET)
(compiled May 22 2014,16:03:01)
;
_computing_data_reduction
;
CrysAlisPro, Agilent Technologies,
Version 1.171.37.34 (release 22-05-2014 CrysAlis171 .NET)
(compiled May 22 2014,16:03:01)
;
_computing_molecular_graphics 'Olex2 (Dolomanov et al., 2009)'
_computing_publication_material 'Olex2 (Dolomanov et al., 2009)'
_computing_structure_refinement 'ShelXL (Sheldrick, 2015)'
_computing_structure_solution 'SHELXT (Sheldrick, 2015)'
_diffrn_ambient_environment N~2~
_diffrn_ambient_temperature 180(2)
_diffrn_detector 'CCD plate'
_diffrn_detector_area_resol_mean 8.0534
_diffrn_detector_type Eos
_diffrn_measured_fraction_theta_full 0.999
_diffrn_measured_fraction_theta_max 0.885
_diffrn_measurement_details
;
#__ type_ start__ end____ width___ exp.time_
  1 omega  -52.00   48.00   1.0000   12.7100
omega____ theta____ kappa____ phi______ frames
    -       18.2972  -77.0000 -120.0000 100

#__ type_ start__ end____ width___ exp.time_
  2 omega  -12.00   88.00   1.0000   12.7100
omega____ theta____ kappa____ phi______ frames
    -       18.2972   77.0000  -90.0000 100

#__ type_ start__ end____ width___ exp.time_
  3 omega   -3.00   87.00   1.0000   12.7100
omega____ theta____ kappa____ phi______ frames
    -       18.2972   57.0000    0.0000 90

#__ type_ start__ end____ width___ exp.time_
  4 omega  -52.00   48.00   1.0000   12.7100
omega____ theta____ kappa____ phi______ frames
    -       18.2972  -77.0000  150.0000 100

#__ type_ start__ end____ width___ exp.time_
  5 omega   35.00   60.00   1.0000   12.7100
omega____ theta____ kappa____ phi______ frames
    -       18.2972  178.0000   90.0000 25
;
_diffrn_measurement_device 'four-circle diffractometer'
_diffrn_measurement_device_type 'SuperNova, Dual, Cu at zero, Eos'
_diffrn_measurement_method '\w scans'
_diffrn_orient_matrix_UB_11 -0.0033820000
_diffrn_orient_matrix_UB_12 0.0594740000
_diffrn_orient_matrix_UB_13 -0.0132405000
_diffrn_orient_matrix_UB_21 0.0029491000
_diffrn_orient_matrix_UB_22 0.0308089000
_diffrn_orient_matrix_UB_23 0.0259235000
_diffrn_orient_matrix_UB_31 0.0244615000
_diffrn_orient_matrix_UB_32 0.0045226000
_diffrn_orient_matrix_UB_33 -0.0023929000
_diffrn_radiation_monochromator mirror
_diffrn_radiation_probe x-ray
_diffrn_radiation_type MoK\a
_diffrn_radiation_wavelength 0.71073
_diffrn_reflns_av_R_equivalents 0.0287
_diffrn_reflns_av_unetI/netI 0.0306
_diffrn_reflns_Laue_measured_fraction_full 0.999
_diffrn_reflns_Laue_measured_fraction_max 0.885
_diffrn_reflns_limit_h_max 38
_diffrn_reflns_limit_h_min -38
_diffrn_reflns_limit_k_max 14
_diffrn_reflns_limit_k_min -13
_diffrn_reflns_limit_l_max 33
_diffrn_reflns_limit_l_min -31
_diffrn_reflns_number 29705
_diffrn_reflns_point_group_measured_fraction_full 0.999
_diffrn_reflns_point_group_measured_fraction_max 0.885
_diffrn_reflns_theta_full 25.242
_diffrn_reflns_theta_max 29.012
_diffrn_reflns_theta_min 2.196
_diffrn_source 'SuperNova (Mo) X-ray Source'
_exptl_absorpt_coefficient_mu 2.721
_exptl_absorpt_correction_T_max 0.754
_exptl_absorpt_correction_T_min 0.701
_exptl_absorpt_correction_type multi-scan
_exptl_absorpt_process_details
;
CrysAlisPro, Agilent Technologies,
Version 1.171.37.34 (release 22-05-2014 CrysAlis171 .NET)
(compiled May 22 2014,16:03:01)
Empirical absorption correction using spherical harmonics,
 implemented in SCALE3 ABSPACK scaling algorithm.
;
_exptl_crystal_colour 'pale yellow'
_exptl_crystal_density_diffrn 1.593
_exptl_crystal_description block
_exptl_crystal_F_000 3536
_exptl_crystal_size_max 0.17
_exptl_crystal_size_mid 0.13
_exptl_crystal_size_min 0.11
_refine_diff_density_max 0.656
_refine_diff_density_min -0.519
_refine_diff_density_rms 0.077
_refine_ls_extinction_coef 0.000059(12)
_refine_ls_extinction_expression Fc^*^=kFc[1+0.001xFc^2^\l^3^/sin(2\q)]^-1/4^
_refine_ls_extinction_method 'SHELXL-2017/1 (Sheldrick 2017)'
_refine_ls_goodness_of_fit_ref 1.066
_refine_ls_hydrogen_treatment mixed
_refine_ls_matrix_type full
_refine_ls_number_parameters 459
_refine_ls_number_reflns 8650
_refine_ls_number_restraints 1
_refine_ls_restrained_S_all 1.066
_refine_ls_R_factor_all 0.0307
_refine_ls_R_factor_gt 0.0249
_refine_ls_shift/su_max 0.004
_refine_ls_shift/su_mean 0.000
_refine_ls_structure_factor_coef Fsqd
_refine_ls_weighting_details 'w=1/[\s^2^(Fo^2^)+(0.0138P)^2^+10.2941P] where P=(Fo^2^+2Fc^2^)/3'
_refine_ls_weighting_scheme calc
_refine_ls_wR_factor_gt 0.0476
_refine_ls_wR_factor_ref 0.0497
_reflns_Friedel_coverage 0.000
_reflns_number_gt 7791
_reflns_number_total 8650
_reflns_threshold_expression 'I > 2\s(I)'
_cod_data_source_file ao8b00550_si_002.cif
_cod_data_source_block yp1-fe2er2
_cod_database_code 4516069
_shelx_shelxl_version_number 2017/1
_chemical_oxdiff_formula Fe2Er2O40C100N20
_shelx_space_group_comment
;
The symmetry employed for this shelxl refinement is uniquely defined
by the following loop, which should always be used as a source of
symmetry information in preference to the above space-group names.
They are only intended as comments.
;
_shelx_estimated_absorpt_t_max 0.754
_shelx_estimated_absorpt_t_min 0.655
_reflns_odcompleteness_completeness 99.91
_reflns_odcompleteness_iscentric 1
_reflns_odcompleteness_theta 26.32
_olex2_refinement_description
;
1. Fixed Uiso
 At 1.2 times of:
  All C(H) groups, All C(H,H) groups, All O(H) groups
 At 1.5 times of:
  All C(H,H,H) groups
2. Restrained distances
 O1-H1
 0.88 with sigma of 0.04
3.a Secondary CH2 refined with riding coordinates:
 C1(H1A,H1B), C2(H2A,H2B), C3(H3A,H3B), C4(H4A,H4B), C5(H5A,H5B)
3.b Aromatic/amide H refined with riding coordinates:
 C7(H7), C8(H8), C9(H9), C10(H10), C13(H13), C14(H14), C16(H16), C17(H17),
 C21(H21), C22(H22), C24(H24), C25(H25), C29(H29), C30(H30), C32(H32), C33(H33)
3.c Idealised Me refined as rotating group:
 C18(H18A,H18B,H18C), C26(H26A,H26B,H26C), C34(H34A,H34B,H34C), C42(H42A,H42B,
 H42C)
;
_olex2_submission_special_instructions 'No special instructions were received'

loop_
_space_group_symop_operation_xyz
'x, y, z'
'-x, y, -z+1/2'
'x+1/2, y+1/2, z'
'-x+1/2, y+1/2, -z+1/2'
'-x, -y, -z'
'x, -y, z-1/2'
'-x+1/2, -y+1/2, -z'
'x+1/2, -y+1/2, z-1/2'

loop_
_atom_site_label
_atom_site_type_symbol
_atom_site_fract_x
_atom_site_fract_y
_atom_site_fract_z
_atom_site_U_iso_or_equiv
_atom_site_adp_type
_atom_site_occupancy
_atom_site_site_symmetry_order
_atom_site_calc_flag
_atom_site_refinement_flags_posn
Er1 Er 0.29730(2) 0.56034(2) 0.42950(2) 0.02003(4) Uani 1 1 d .
Fe1 Fe 0.24101(2) 0.84158(3) 0.44761(2) 0.01940(8) Uani 1 1 d .
O1 O 0.29299(6) 0.73655(15) 0.48975(6) 0.0199(3) Uani 1 1 d D
H1 H 0.3167(8) 0.773(2) 0.4981(10) 0.024 Uiso 1 1 d DR
N1 N 0.22295(7) 0.42877(19) 0.39716(8) 0.0260(4) Uani 1 1 d .
C1 C 0.18316(9) 0.5159(3) 0.37997(11) 0.0347(6) Uani 1 1 d .
H1A H 0.163355 0.526278 0.411028 0.042 Uiso 1 1 calc R
H1B H 0.163594 0.477125 0.348960 0.042 Uiso 1 1 calc R
C2 C 0.19938(9) 0.6443(2) 0.36258(10) 0.0326(6) Uani 1 1 d .
H2A H 0.211170 0.638321 0.325647 0.039 Uiso 1 1 calc R
H2B H 0.172667 0.704104 0.360285 0.039 Uiso 1 1 calc R
O2 O 0.23519(5) 0.68951(15) 0.40069(6) 0.0231(3) Uani 1 1 d .
C3 C 0.21264(9) 0.3533(2) 0.44581(10) 0.0303(6) Uani 1 1 d .
H3A H 0.237033 0.287495 0.452917 0.036 Uiso 1 1 calc R
H3B H 0.182048 0.310209 0.438231 0.036 Uiso 1 1 calc R
C4 C 0.21119(9) 0.4364(2) 0.49641(10) 0.0276(5) Uani 1 1 d .
H4A H 0.182525 0.489199 0.493106 0.033 Uiso 1 1 calc R
H4B H 0.210550 0.383039 0.529731 0.033 Uiso 1 1 calc R
O3 O 0.25141(5) 0.51462(15) 0.50100(6) 0.0224(3) Uani 1 1 d .
C5 C 0.23357(10) 0.3435(3) 0.35203(10) 0.0346(6) Uani 1 1 d .
H5A H 0.203839 0.309653 0.334029 0.042 Uiso 1 1 calc R
H5B H 0.252255 0.271055 0.367554 0.042 Uiso 1 1 calc R
C6 C 0.26023(9) 0.4085(2) 0.30946(10) 0.0309(6) Uani 1 1 d .
C7 C 0.25643(11) 0.3700(3) 0.25467(11) 0.0427(7) Uani 1 1 d .
H7 H 0.234992 0.305213 0.242517 0.051 Uiso 1 1 calc R
C8 C 0.28398(12) 0.4267(3) 0.21836(11) 0.0496(8) Uani 1 1 d .
H8 H 0.281813 0.401349 0.180824 0.060 Uiso 1 1 calc R
C9 C 0.31461(11) 0.5201(3) 0.23666(10) 0.0430(7) Uani 1 1 d .
H9 H 0.334026 0.560302 0.212163 0.052 Uiso 1 1 calc R
C10 C 0.31670(10) 0.5549(3) 0.29162(10) 0.0347(6) Uani 1 1 d .
H10 H 0.338062 0.619420 0.304321 0.042 Uiso 1 1 calc R
N2 N 0.28974(7) 0.5010(2) 0.32785(8) 0.0287(5) Uani 1 1 d .
O4 O 0.28721(6) 0.91504(15) 0.39968(6) 0.0251(4) Uani 1 1 d .
O5 O 0.33150(6) 0.74272(15) 0.38730(6) 0.0265(4) Uani 1 1 d .
C11 C 0.32015(8) 0.8559(2) 0.37816(9) 0.0230(5) Uani 1 1 d .
C12 C 0.34651(8) 0.9317(2) 0.33881(9) 0.0249(5) Uani 1 1 d .
C13 C 0.38407(9) 0.8791(3) 0.31481(11) 0.0378(7) Uani 1 1 d .
H13 H 0.392819 0.793801 0.322590 0.045 Uiso 1 1 calc R
C14 C 0.40899(11) 0.9501(3) 0.27947(13) 0.0488(8) Uani 1 1 d .
H14 H 0.434425 0.912370 0.262930 0.059 Uiso 1 1 calc R
C15 C 0.39758(10) 1.0748(3) 0.26783(12) 0.0419(7) Uani 1 1 d .
C16 C 0.35965(10) 1.1261(3) 0.29129(11) 0.0387(7) Uani 1 1 d .
H16 H 0.350793 1.211087 0.283166 0.046 Uiso 1 1 calc R
C17 C 0.33437(9) 1.0562(2) 0.32629(11) 0.0325(6) Uani 1 1 d .
H17 H 0.308423 1.093612 0.341954 0.039 Uiso 1 1 calc R
C18 C 0.42631(12) 1.1533(4) 0.23103(15) 0.0671(11) Uani 1 1 d .
H18A H 0.434129 1.234648 0.248825 0.101 Uiso 1 1 calc GR
H18B H 0.408131 1.168060 0.195677 0.101 Uiso 1 1 calc GR
H18C H 0.455243 1.107983 0.224792 0.101 Uiso 1 1 calc GR
O6 O 0.31880(6) 0.58732(16) 0.58888(6) 0.0262(4) Uani 1 1 d .
O7 O 0.34897(6) 0.52136(16) 0.51137(6) 0.0269(4) Uani 1 1 d .
C19 C 0.35006(8) 0.5331(2) 0.56232(9) 0.0237(5) Uani 1 1 d .
C20 C 0.39213(9) 0.4829(2) 0.59595(9) 0.0258(5) Uani 1 1 d .
C21 C 0.41640(10) 0.3807(3) 0.57634(11) 0.0381(7) Uani 1 1 d .
H21 H 0.404853 0.339321 0.543311 0.046 Uiso 1 1 calc R
C22 C 0.45736(11) 0.3394(3) 0.60501(12) 0.0451(8) Uani 1 1 d .
H22 H 0.472954 0.267336 0.592089 0.054 Uiso 1 1 calc R
C23 C 0.47614(10) 0.4004(3) 0.65198(12) 0.0417(7) Uani 1 1 d .
C24 C 0.45132(10) 0.5015(3) 0.67127(11) 0.0408(7) Uani 1 1 d .
H24 H 0.463396 0.544582 0.703651 0.049 Uiso 1 1 calc R
C25 C 0.40940(9) 0.5408(2) 0.64433(10) 0.0322(6) Uani 1 1 d .
H25 H 0.392366 0.608015 0.659134 0.039 Uiso 1 1 calc R
C26 C 0.52271(11) 0.3585(4) 0.68033(15) 0.0660(11) Uani 1 1 d .
H26A H 0.530755 0.412162 0.712549 0.099 Uiso 1 1 calc GR
H26B H 0.547114 0.365921 0.654669 0.099 Uiso 1 1 calc GR
H26C H 0.520397 0.270206 0.692122 0.099 Uiso 1 1 calc GR
O8 O 0.32583(6) 0.34709(16) 0.42614(7) 0.0270(4) Uani 1 1 d .
O9 O 0.37418(6) 0.49803(15) 0.40371(6) 0.0257(4) Uani 1 1 d .
C27 C 0.36617(8) 0.3833(2) 0.41476(9) 0.0236(5) Uani 1 1 d .
C28 C 0.40507(8) 0.2887(2) 0.41426(9) 0.0255(5) Uani 1 1 d .
C29 C 0.40029(10) 0.1689(2) 0.43601(11) 0.0368(6) Uani 1 1 d .
H29 H 0.372413 0.147293 0.452360 0.044 Uiso 1 1 calc R
C30 C 0.43573(11) 0.0804(3) 0.43419(13) 0.0438(7) Uani 1 1 d .
H30 H 0.431930 -0.001090 0.449628 0.053 Uiso 1 1 calc R
C31 C 0.47654(10) 0.1085(3) 0.41033(13) 0.0427(7) Uani 1 1 d .
C32 C 0.48154(10) 0.2288(3) 0.38906(13) 0.0456(8) Uani 1 1 d .
H32 H 0.509451 0.250295 0.372755 0.055 Uiso 1 1 calc R
C33 C 0.44628(9) 0.3184(3) 0.39126(12) 0.0359(6) Uani 1 1 d .
H33 H 0.450457 0.400803 0.376873 0.043 Uiso 1 1 calc R
C34 C 0.51440(13) 0.0088(3) 0.40590(17) 0.0674(11) Uani 1 1 d .
H34A H 0.544434 0.050435 0.401496 0.101 Uiso 1 1 calc GR
H34B H 0.506000 -0.045416 0.373928 0.101 Uiso 1 1 calc GR
H34C H 0.517146 -0.042929 0.439404 0.101 Uiso 1 1 calc GR
N41 N 0.39158(11) 0.8204(3) 0.52329(16) 0.0753(10) Uani 1 1 d .
C41 C 0.41717(13) 0.7484(4) 0.50862(15) 0.0598(10) Uani 1 1 d .
C42 C 0.44982(13) 0.6529(4) 0.48811(18) 0.0850(14) Uani 1 1 d .
H42A H 0.448821 0.575461 0.510104 0.128 Uiso 1 1 calc GR
H42B H 0.481787 0.686883 0.491315 0.128 Uiso 1 1 calc GR
H42C H 0.440312 0.633566 0.449427 0.128 Uiso 1 1 calc GR

loop_
_atom_site_aniso_label
_atom_site_aniso_U_11
_atom_site_aniso_U_22
_atom_site_aniso_U_33
_atom_site_aniso_U_23
_atom_site_aniso_U_13
_atom_site_aniso_U_12
Er1 0.02200(6) 0.02449(6) 0.01414(5) -0.00107(4) 0.00469(4) 0.00258(4)
Fe1 0.02131(17) 0.02523(18) 0.01213(14) 0.00108(12) 0.00415(13) 0.00419(14)
O1 0.0194(8) 0.0249(9) 0.0153(7) 0.0014(6) 0.0018(7) -0.0007(7)
N1 0.0266(11) 0.0276(11) 0.0238(10) -0.0047(8) 0.0015(9) 0.0018(9)
C1 0.0262(14) 0.0375(15) 0.0392(15) -0.0025(12) -0.0050(12) 0.0023(12)
C2 0.0344(15) 0.0370(15) 0.0246(12) -0.0029(11) -0.0076(11) 0.0048(12)
O2 0.0240(9) 0.0285(9) 0.0164(7) -0.0030(6) -0.0017(7) 0.0032(7)
C3 0.0298(14) 0.0265(13) 0.0351(14) -0.0018(11) 0.0063(11) -0.0035(11)
C4 0.0288(13) 0.0254(13) 0.0299(12) 0.0018(10) 0.0089(11) -0.0006(11)
O3 0.0219(8) 0.0261(9) 0.0199(8) -0.0009(6) 0.0064(7) -0.0015(7)
C5 0.0374(16) 0.0349(15) 0.0310(13) -0.0110(11) -0.0001(12) -0.0022(12)
C6 0.0341(15) 0.0354(15) 0.0222(12) -0.0057(10) -0.0031(11) 0.0087(12)
C7 0.0478(18) 0.0529(19) 0.0261(14) -0.0131(13) -0.0043(13) 0.0046(15)
C8 0.068(2) 0.063(2) 0.0170(12) -0.0091(13) -0.0003(14) 0.0138(18)
C9 0.057(2) 0.0524(19) 0.0203(12) 0.0017(12) 0.0103(13) 0.0138(16)
C10 0.0408(16) 0.0403(16) 0.0239(12) -0.0016(11) 0.0076(12) 0.0067(13)
N2 0.0345(12) 0.0336(12) 0.0183(9) -0.0029(9) 0.0042(9) 0.0062(10)
O4 0.0293(9) 0.0267(9) 0.0210(8) 0.0028(7) 0.0114(7) 0.0059(7)
O5 0.0318(10) 0.0251(9) 0.0241(8) 0.0036(7) 0.0111(7) 0.0048(7)
C11 0.0257(13) 0.0278(13) 0.0163(10) 0.0001(9) 0.0056(10) 0.0001(10)
C12 0.0253(13) 0.0280(13) 0.0218(11) 0.0044(10) 0.0049(10) 0.0005(10)
C13 0.0348(15) 0.0368(16) 0.0446(16) 0.0144(13) 0.0201(13) 0.0092(12)
C14 0.0382(17) 0.055(2) 0.0568(19) 0.0211(16) 0.0261(15) 0.0114(15)
C15 0.0348(16) 0.0505(19) 0.0410(16) 0.0214(14) 0.0072(13) -0.0049(14)
C16 0.0401(17) 0.0334(15) 0.0426(16) 0.0161(12) 0.0035(13) 0.0012(13)
C17 0.0329(15) 0.0305(14) 0.0351(14) 0.0059(11) 0.0088(12) 0.0024(12)
C18 0.050(2) 0.079(3) 0.075(2) 0.045(2) 0.0229(19) -0.0011(19)
O6 0.0255(9) 0.0366(10) 0.0163(7) 0.0010(7) 0.0015(7) 0.0105(8)
O7 0.0269(9) 0.0378(10) 0.0164(8) -0.0011(7) 0.0037(7) 0.0067(8)
C19 0.0262(13) 0.0242(12) 0.0206(11) -0.0002(9) 0.0019(10) 0.0020(10)
C20 0.0273(13) 0.0276(13) 0.0230(11) 0.0042(10) 0.0040(10) 0.0057(11)
C21 0.0457(17) 0.0360(16) 0.0326(14) -0.0029(12) 0.0030(13) 0.0153(13)
C22 0.0475(18) 0.0440(18) 0.0447(17) 0.0047(14) 0.0094(15) 0.0264(15)
C23 0.0374(16) 0.0482(18) 0.0398(16) 0.0136(13) 0.0045(13) 0.0161(14)
C24 0.0409(17) 0.0458(17) 0.0337(15) -0.0003(13) -0.0089(13) 0.0122(14)
C25 0.0330(15) 0.0364(15) 0.0264(12) -0.0021(11) -0.0017(11) 0.0125(12)
C26 0.047(2) 0.087(3) 0.062(2) 0.016(2) -0.0062(18) 0.035(2)
O8 0.0248(9) 0.0287(9) 0.0284(9) -0.0013(7) 0.0074(7) 0.0011(7)
O9 0.0298(9) 0.0234(9) 0.0249(8) -0.0008(7) 0.0090(7) 0.0033(7)
C27 0.0271(13) 0.0269(13) 0.0173(11) -0.0033(9) 0.0054(10) 0.0016(10)
C28 0.0272(13) 0.0250(13) 0.0244(12) -0.0033(10) 0.0024(10) 0.0017(10)
C29 0.0361(16) 0.0300(15) 0.0456(16) 0.0036(12) 0.0098(13) 0.0005(12)
C30 0.0497(19) 0.0249(15) 0.0559(19) 0.0044(13) -0.0010(16) 0.0037(13)
C31 0.0391(17) 0.0336(16) 0.0547(18) -0.0070(14) -0.0008(15) 0.0143(13)
C32 0.0300(15) 0.0411(17) 0.068(2) -0.0032(15) 0.0159(15) 0.0057(13)
C33 0.0313(15) 0.0259(14) 0.0518(17) 0.0027(12) 0.0113(13) 0.0021(11)
C34 0.062(2) 0.044(2) 0.095(3) -0.008(2) 0.005(2) 0.0226(18)
N41 0.0438(18) 0.056(2) 0.126(3) 0.003(2) 0.0101(19) -0.0022(16)
C41 0.047(2) 0.069(3) 0.062(2) 0.0088(19) -0.0014(18) -0.0274(19)
C42 0.062(3) 0.097(3) 0.102(3) -0.037(3) 0.041(2) -0.030(2)

loop_
_atom_type_symbol
_atom_type_description
_atom_type_scat_dispersion_real
_atom_type_scat_dispersion_imag
_atom_type_scat_source
C C 0.0033 0.0016 'International Tables Vol C Tables 4.2.6.8 and 6.1.1.4'
H H 0.0000 0.0000 'International Tables Vol C Tables 4.2.6.8 and 6.1.1.4'
Er Er -0.2586 4.9576 'International Tables Vol C Tables 4.2.6.8 and 6.1.1.4'
Fe Fe 0.3463 0.8444 'International Tables Vol C Tables 4.2.6.8 and 6.1.1.4'
N N 0.0061 0.0033 'International Tables Vol C Tables 4.2.6.8 and 6.1.1.4'
O O 0.0106 0.0060 'International Tables Vol C Tables 4.2.6.8 and 6.1.1.4'

loop_
_geom_angle_atom_site_label_1
_geom_angle_atom_site_label_2
_geom_angle_atom_site_label_3
_geom_angle
_geom_angle_site_symmetry_1
_geom_angle_site_symmetry_3
O1 Er1 N1 121.28(6) . .
O1 Er1 N2 141.98(6) . .
O1 Er1 O5 71.62(5) . .
O1 Er1 O7 71.61(5) . .
O1 Er1 O8 142.27(5) . .
O1 Er1 O9 117.85(5) . .
O2 Er1 O1 69.20(5) . .
O2 Er1 N1 68.60(6) . .
O2 Er1 O3 83.13(5) . .
O2 Er1 N2 81.40(6) . .
O2 Er1 O5 74.30(6) . .
O2 Er1 O7 139.03(5) . .
O2 Er1 O8 143.33(6) . .
O2 Er1 O9 140.73(5) . .
O3 Er1 O1 68.73(5) . .
O3 Er1 N1 67.41(6) . .
O3 Er1 N2 132.28(6) . .
O3 Er1 O5 139.23(5) . .
O3 Er1 O7 71.95(5) . .
O3 Er1 O8 92.65(5) . .
O3 Er1 O9 136.13(5) . .
N2 Er1 N1 64.90(6) . .
O5 Er1 N1 130.04(6) . .
O5 Er1 N2 77.72(6) . .
O5 Er1 O9 72.48(5) . .
O7 Er1 N1 125.80(6) . .
O7 Er1 N2 139.16(6) . .
O7 Er1 O5 104.15(6) . .
O7 Er1 O9 70.33(5) . .
O8 Er1 N1 76.13(6) . .
O8 Er1 N2 74.72(6) . .
O8 Er1 O5 125.42(5) . .
O8 Er1 O7 71.46(6) . .
O8 Er1 O9 54.46(5) . .
O9 Er1 N1 120.74(6) . .
O9 Er1 N2 71.64(6) . .
O1 Fe1 O1 77.33(7) 7_566 .
O2 Fe1 O1 82.60(6) . .
O2 Fe1 O1 94.68(6) . 7_566
O2 Fe1 O4 90.28(7) . .
O2 Fe1 O6 91.25(7) . 7_566
O3 Fe1 O1 82.58(6) 7_566 7_566
O3 Fe1 O1 93.63(7) 7_566 .
O3 Fe1 O2 175.77(7) 7_566 .
O3 Fe1 O4 91.70(7) 7_566 .
O3 Fe1 O6 92.07(7) 7_566 7_566
O4 Fe1 O1 166.44(7) . 7_566
O4 Fe1 O1 90.84(6) . .
O4 Fe1 O6 100.27(7) . 7_566
O6 Fe1 O1 92.25(6) 7_566 7_566
O6 Fe1 O1 167.36(7) 7_566 .
Er1 O1 H1 116.7(18) . .
Fe1 O1 Er1 101.36(7) 7_566 .
Fe1 O1 Er1 100.81(6) . .
Fe1 O1 Fe1 102.67(7) 7_566 .
Fe1 O1 H1 115.7(19) . .
Fe1 O1 H1 117.2(18) 7_566 .
C1 N1 Er1 109.78(14) . .
C3 N1 Er1 105.03(14) . .
C3 N1 C1 110.9(2) . .
C5 N1 Er1 109.66(15) . .
C5 N1 C1 111.6(2) . .
C5 N1 C3 109.64(19) . .
N1 C1 H1A 109.0 . .
N1 C1 H1B 109.0 . .
N1 C1 C2 112.8(2) . .
H1A C1 H1B 107.8 . .
C2 C1 H1A 109.0 . .
C2 C1 H1B 109.0 . .
C1 C2 H2A 109.6 . .
C1 C2 H2B 109.6 . .
H2A C2 H2B 108.1 . .
O2 C2 C1 110.2(2) . .
O2 C2 H2A 109.6 . .
O2 C2 H2B 109.6 . .
Fe1 O2 Er1 106.37(7) . .
C2 O2 Er1 119.98(14) . .
C2 O2 Fe1 132.89(15) . .
N1 C3 H3A 109.4 . .
N1 C3 H3B 109.4 . .
N1 C3 C4 111.1(2) . .
H3A C3 H3B 108.0 . .
C4 C3 H3A 109.4 . .
C4 C3 H3B 109.4 . .
C3 C4 H4A 109.9 . .
C3 C4 H4B 109.9 . .
H4A C4 H4B 108.3 . .
O3 C4 C3 108.90(19) . .
O3 C4 H4A 109.9 . .
O3 C4 H4B 109.9 . .
Fe1 O3 Er1 106.16(7) 7_566 .
C4 O3 Er1 124.87(13) . .
C4 O3 Fe1 123.09(13) . 7_566
N1 C5 H5A 109.1 . .
N1 C5 H5B 109.1 . .
N1 C5 C6 112.6(2) . .
H5A C5 H5B 107.8 . .
C6 C5 H5A 109.1 . .
C6 C5 H5B 109.1 . .
C7 C6 C5 121.7(3) . .
N2 C6 C5 116.3(2) . .
N2 C6 C7 121.9(3) . .
C6 C7 H7 120.3 . .
C8 C7 C6 119.3(3) . .
C8 C7 H7 120.3 . .
C7 C8 H8 120.3 . .
C9 C8 C7 119.5(2) . .
C9 C8 H8 120.3 . .
C8 C9 H9 120.7 . .
C8 C9 C10 118.6(3) . .
C10 C9 H9 120.7 . .
C9 C10 H10 118.6 . .
N2 C10 C9 122.8(3) . .
N2 C10 H10 118.6 . .
C6 N2 Er1 120.13(16) . .
C6 N2 C10 117.9(2) . .
C10 N2 Er1 121.86(17) . .
C11 O4 Fe1 126.75(15) . .
C11 O5 Er1 136.39(15) . .
O4 C11 C12 115.4(2) . .
O5 C11 O4 125.5(2) . .
O5 C11 C12 119.0(2) . .
C13 C12 C11 120.5(2) . .
C13 C12 C17 118.5(2) . .
C17 C12 C11 121.0(2) . .
C12 C13 H13 119.8 . .
C12 C13 C14 120.3(3) . .
C14 C13 H13 119.8 . .
C13 C14 H14 119.3 . .
C15 C14 C13 121.3(3) . .
C15 C14 H14 119.3 . .
C14 C15 C18 120.9(3) . .
C16 C15 C14 118.0(2) . .
C16 C15 C18 121.1(3) . .
C15 C16 H16 119.4 . .
C17 C16 C15 121.3(3) . .
C17 C16 H16 119.4 . .
C12 C17 H17 119.7 . .
C16 C17 C12 120.6(2) . .
C16 C17 H17 119.7 . .
C15 C18 H18A 109.5 . .
C15 C18 H18B 109.5 . .
C15 C18 H18C 109.5 . .
H18A C18 H18B 109.5 . .
H18A C18 H18C 109.5 . .
H18B C18 H18C 109.5 . .
C19 O6 Fe1 123.30(14) . 7_566
C19 O7 Er1 140.16(16) . .
O6 C19 C20 116.47(19) . .
O7 C19 O6 126.0(2) . .
O7 C19 C20 117.5(2) . .
C21 C20 C19 119.3(2) . .
C25 C20 C19 121.5(2) . .
C25 C20 C21 119.0(2) . .
C20 C21 H21 120.1 . .
C22 C21 C20 119.9(3) . .
C22 C21 H21 120.1 . .
C21 C22 H22 119.2 . .
C23 C22 C21 121.6(3) . .
C23 C22 H22 119.2 . .
C22 C23 C24 117.8(3) . .
C22 C23 C26 120.4(3) . .
C24 C23 C26 121.8(3) . .
C23 C24 H24 119.3 . .
C25 C24 C23 121.3(3) . .
C25 C24 H24 119.3 . .
C20 C25 H25 119.8 . .
C24 C25 C20 120.3(2) . .
C24 C25 H25 119.8 . .
C23 C26 H26A 109.5 . .
C23 C26 H26B 109.5 . .
C23 C26 H26C 109.5 . .
H26A C26 H26B 109.5 . .
H26A C26 H26C 109.5 . .
H26B C26 H26C 109.5 . .
C27 O8 Er1 92.45(14) . .
C27 O9 Er1 91.14(13) . .
O8 C27 Er1 60.22(12) . .
O8 C27 C28 119.4(2) . .
O9 C27 Er1 61.58(12) . .
O9 C27 O8 121.3(2) . .
O9 C27 C28 119.3(2) . .
C28 C27 Er1 172.94(16) . .
C29 C28 C27 120.7(2) . .
C29 C28 C33 118.6(2) . .
C33 C28 C27 120.8(2) . .
C28 C29 H29 119.7 . .
C28 C29 C30 120.6(3) . .
C30 C29 H29 119.7 . .
C29 C30 H30 119.4 . .
C31 C30 C29 121.2(3) . .
C31 C30 H30 119.4 . .
C30 C31 C32 118.2(3) . .
C30 C31 C34 121.0(3) . .
C32 C31 C34 120.8(3) . .
C31 C32 H32 119.6 . .
C31 C32 C33 120.9(3) . .
C33 C32 H32 119.6 . .
C28 C33 C32 120.5(3) . .
C28 C33 H33 119.7 . .
C32 C33 H33 119.7 . .
C31 C34 H34A 109.5 . .
C31 C34 H34B 109.5 . .
C31 C34 H34C 109.5 . .
H34A C34 H34B 109.5 . .
H34A C34 H34C 109.5 . .
H34B C34 H34C 109.5 . .
N41 C41 C42 178.5(4) . .
C41 C42 H42A 109.5 . .
C41 C42 H42B 109.5 . .
C41 C42 H42C 109.5 . .
H42A C42 H42B 109.5 . .
H42A C42 H42C 109.5 . .
H42B C42 H42C 109.5 . .

loop_
_geom_bond_atom_site_label_1
_geom_bond_atom_site_label_2
_geom_bond_distance
_geom_bond_site_symmetry_2
Er1 O1 2.3813(16) .
Er1 N1 2.607(2) .
Er1 O2 2.3030(15) .
Er1 O3 2.3212(15) .
Er1 N2 2.5464(19) .
Er1 O5 2.4298(16) .
Er1 O7 2.4148(16) .
Er1 O8 2.4009(16) .
Er1 O9 2.4309(16) .
Fe1 O1 2.0588(16) .
Fe1 O1 2.0530(15) 7_566
Fe1 O2 1.9710(16) .
Fe1 O3 1.9694(16) 7_566
Fe1 O4 1.9955(15) .
Fe1 O6 2.0064(16) 7_566
O1 H1 0.79(2) .
N1 C1 1.496(3) .
N1 C3 1.480(3) .
N1 C5 1.474(3) .
C1 H1A 0.9900 .
C1 H1B 0.9900 .
C1 C2 1.506(4) .
C2 H2A 0.9900 .
C2 H2B 0.9900 .
C2 O2 1.407(3) .
C3 H3A 0.9900 .
C3 H3B 0.9900 .
C3 C4 1.517(3) .
C4 H4A 0.9900 .
C4 H4B 0.9900 .
C4 O3 1.414(3) .
C5 H5A 0.9900 .
C5 H5B 0.9900 .
C5 C6 1.506(4) .
C6 C7 1.391(3) .
C6 N2 1.344(3) .
C7 H7 0.9500 .
C7 C8 1.373(4) .
C8 H8 0.9500 .
C8 C9 1.370(4) .
C9 H9 0.9500 .
C9 C10 1.385(3) .
C10 H10 0.9500 .
C10 N2 1.348(3) .
O4 C11 1.280(3) .
O5 C11 1.254(3) .
C11 C12 1.501(3) .
C12 C13 1.384(3) .
C12 C17 1.389(3) .
C13 H13 0.9500 .
C13 C14 1.386(4) .
C14 H14 0.9500 .
C14 C15 1.381(4) .
C15 C16 1.380(4) .
C15 C18 1.515(4) .
C16 H16 0.9500 .
C16 C17 1.379(3) .
C17 H17 0.9500 .
C18 H18A 0.9800 .
C18 H18B 0.9800 .
C18 H18C 0.9800 .
O6 C19 1.284(3) .
O7 C19 1.246(3) .
C19 C20 1.495(3) .
C20 C21 1.391(3) .
C20 C25 1.382(3) .
C21 H21 0.9500 .
C21 C22 1.383(4) .
C22 H22 0.9500 .
C22 C23 1.382(4) .
C23 C24 1.388(4) .
C23 C26 1.514(4) .
C24 H24 0.9500 .
C24 C25 1.381(4) .
C25 H25 0.9500 .
C26 H26A 0.9800 .
C26 H26B 0.9800 .
C26 H26C 0.9800 .
O8 C27 1.270(3) .
O9 C27 1.267(3) .
C27 C28 1.498(3) .
C28 C29 1.383(3) .
C28 C33 1.385(3) .
C29 H29 0.9500 .
C29 C30 1.384(4) .
C30 H30 0.9500 .
C30 C31 1.381(4) .
C31 C32 1.385(4) .
C31 C34 1.522(4) .
C32 H32 0.9500 .
C32 C33 1.388(4) .
C33 H33 0.9500 .
C34 H34A 0.9800 .
C34 H34B 0.9800 .
C34 H34C 0.9800 .
N41 C41 1.136(5) .
C41 C42 1.490(5) .
C42 H42A 0.9800 .
C42 H42B 0.9800 .
C42 H42C 0.9800 .

loop_
_geom_hbond_atom_site_label_D
_geom_hbond_atom_site_label_H
_geom_hbond_atom_site_label_A
_geom_hbond_distance_DH
_geom_hbond_distance_HA
_geom_hbond_distance_DA
_geom_hbond_angle_DHA
_geom_hbond_publ_flag
O1 H1 N41 0.79(2) 2.24(2) 3.004(3) 164(3) yes
